data_4076252
loop_
_publ_author_name
'Adrian, Rafael A.'
'Yaklin, Marsha M.'
'Klausmeyer, Kevin K.'

_publ_section_title
;
 Synthesis and Characterization of Bi- and Trinuclear Molybdenum Carbonyl
 Compounds Obtained by Ligand Exchange Reactions of
 [Et4N]3[Mo3(CO)9(OMe)3]
;
_journal_issue 6
_journal_name_full Organometallics
_journal_page_first 1352
_journal_paper_doi 10.1021/om034260b
_journal_volume 23
_journal_year 2004
_chemical_formula_sum 'C53 H75 Mo2 N7 O9'
_chemical_formula_weight 1146.08
_chemical_name_systematic
; 
 ? 
;
_space_group_IT_number 19
_symmetry_cell_setting orthorhombic
_symmetry_space_group_name_Hall 'P 2ac 2ab'
_symmetry_space_group_name_H-M 'P 21 21 21'
_atom_sites_solution_hydrogens geom
_atom_sites_solution_primary direct
_atom_sites_solution_secondary difmap
_audit_creation_method SHELXL-97
_cell_angle_alpha 90.00
_cell_angle_beta 90.00
_cell_angle_gamma 90.00
_cell_formula_units_Z 4
_cell_length_a 15.089(3)
_cell_length_b 19.2429(15)
_cell_length_c 19.329(3)
_cell_measurement_reflns_used 25
_cell_measurement_temperature 293(2)
_cell_measurement_theta_max 16
_cell_measurement_theta_min 8
_cell_volume 5612.3(15)
_computing_cell_refinement 'CAD4 Express (Enraf Nonius, 1994)'
_computing_data_collection 'CAD4 Express (Enraf Nonius, 1994)'
_computing_data_reduction 'XCAD4 (Harms & Wocadlo, 1995)'
_computing_molecular_graphics 'Bruker SHELXTL'
_computing_publication_material 'Bruker SHELXTL'
_computing_structure_refinement 'SHELXL-97 (Sheldrick, 1997)'
_computing_structure_solution 'SHELXS-97 (Sheldrick, 1990)'
_diffrn_ambient_temperature 293(2)
_diffrn_measured_fraction_theta_full 0.992
_diffrn_measured_fraction_theta_max 0.992
_diffrn_measurement_device_type 'Enraf Nonius CAD4'
_diffrn_measurement_method '\w scans'
_diffrn_radiation_monochromator graphite
_diffrn_radiation_source 'fine-focus sealed tube'
_diffrn_radiation_type MoK\a
_diffrn_radiation_wavelength 0.71073
_diffrn_reflns_av_R_equivalents 0.0120
_diffrn_reflns_av_sigmaI/netI 0.0759
_diffrn_reflns_limit_h_max 18
_diffrn_reflns_limit_h_min -2
_diffrn_reflns_limit_k_max 22
_diffrn_reflns_limit_k_min 0
_diffrn_reflns_limit_l_max 23
_diffrn_reflns_limit_l_min -1
_diffrn_reflns_number 5903
_diffrn_reflns_theta_full 25.08
_diffrn_reflns_theta_max 25.08
_diffrn_reflns_theta_min 1.71
_diffrn_standards_decay_% .95
_diffrn_standards_interval_count 7200
_diffrn_standards_number 3
_exptl_absorpt_coefficient_mu 0.505
_exptl_absorpt_correction_T_max 0.9142
_exptl_absorpt_correction_T_min 0.8833
_exptl_absorpt_correction_type integration
_exptl_crystal_colour yellow
_exptl_crystal_density_diffrn 1.356
_exptl_crystal_density_method 'not measured'
_exptl_crystal_description Block
_exptl_crystal_F_000 2392
_exptl_crystal_size_max .52
_exptl_crystal_size_mid .25
_exptl_crystal_size_min .19
_refine_diff_density_max 0.549
_refine_diff_density_min -0.380
_refine_diff_density_rms 0.093
_refine_ls_abs_structure_details 'Flack H D (1983), Acta Cryst. A39, 876-881'
_refine_ls_abs_structure_Flack -0.09(6)
_refine_ls_extinction_method none
_refine_ls_goodness_of_fit_ref 1.070
_refine_ls_hydrogen_treatment mixed
_refine_ls_matrix_type full
_refine_ls_number_parameters 642
_refine_ls_number_reflns 5761
_refine_ls_number_restraints 0
_refine_ls_restrained_S_all 1.070
_refine_ls_R_factor_all 0.0659
_refine_ls_R_factor_gt 0.0494
_refine_ls_shift/su_max 0.001
_refine_ls_shift/su_mean 0.000
_refine_ls_structure_factor_coef Fsqd
_refine_ls_weighting_details 'calc w=1/[\s^2^(Fo^2^)+(0.0472P)^2^+1.6758P] where P=(Fo^2^+2Fc^2^)/3'
_refine_ls_weighting_scheme calc
_refine_ls_wR_factor_gt 0.1031
_refine_ls_wR_factor_ref 0.1088
_reflns_number_gt 4790
_reflns_number_total 5761
_reflns_threshold_expression >2sigma(I)
_cod_data_source_file om034260bsi20031024_025413.cif
_cod_data_source_block kk12
_cod_depositor_comments
;
The following automatic conversions were performed:

'_symmetry_cell_setting' value 'Orthorhombic' changed to
'orthorhombic' according to
/home/saulius/struct/CIF-dictionaries/cif_core.dic dictionary named
'cif_core.dic' version 2.4.1 from 2010-06-29.

Automatic conversion script
Id: cif_fix_values 1715 2011-07-08 13:25:40Z adriana 
;
_cod_original_cell_volume 5612.1(13)
_cod_original_sg_symbol_H-M P2(1)2(1)2(1)
_cod_database_code 4076252

loop_
_symmetry_equiv_pos_as_xyz
'x, y, z'
'-x+1/2, -y, z+1/2'
'-x, y+1/2, -z+1/2'
'x+1/2, -y+1/2, -z'

loop_
_atom_site_label
_atom_site_type_symbol
_atom_site_fract_x
_atom_site_fract_y
_atom_site_fract_z
_atom_site_U_iso_or_equiv
_atom_site_adp_type
_atom_site_occupancy
_atom_site_symmetry_multiplicity
_atom_site_calc_flag
_atom_site_refinement_flags
Mo1 Mo 0.57786(4) 0.69258(3) 0.81804(3) 0.02072(16) Uani 1 1 d .
Mo2 Mo 0.68649(4) 0.58593(3) 0.92278(3) 0.01985(16) Uani 1 1 d .
O1 O 0.6297(4) 0.8424(3) 0.7773(4) 0.0409(17) Uani 1 1 d .
O2 O 0.5320(4) 0.6831(4) 0.6627(3) 0.0428(17) Uani 1 1 d .
O3 O 0.3843(4) 0.7453(3) 0.8162(4) 0.0414(16) Uani 1 1 d .
O4 O 0.7459(4) 0.4331(3) 0.9071(3) 0.0398(17) Uani 1 1 d .
O5 O 0.6277(4) 0.5339(3) 1.0673(3) 0.0383(16) Uani 1 1 d .
O6 O 0.8751(4) 0.6023(3) 0.9829(3) 0.0394(16) Uani 1 1 d .
O7 O 0.5563(3) 0.5869(3) 0.8664(3) 0.0230(12) Uani 1 1 d .
O8 O 0.7083(3) 0.6365(3) 0.8204(3) 0.0239(12) Uani 1 1 d .
O9 O 0.6311(3) 0.6938(3) 0.9269(3) 0.0215(11) Uani 1 1 d .
N1 N 0.2009(7) 0.3813(7) 0.9022(6) 0.115(5) Uani 1 1 d .
N2 N 1.0314(6) 0.6027(5) 0.5850(5) 0.070(3) Uani 1 1 d .
N3 N 0.6225(5) 0.9201(4) 1.1913(4) 0.049(2) Uani 1 1 d .
N4 N 0.3701(4) 0.9556(3) 0.8210(4) 0.0250(15) Uani 1 1 d .
N5 N 0.3678(5) 0.6376(3) 1.1058(4) 0.0276(16) Uani 1 1 d .
N6 N 0.7469(5) 0.2194(3) 0.9009(4) 0.0285(17) Uani 1 1 d .
N7 N -0.0382(9) 0.3911(7) 0.8013(7) 0.098(4) Uani 1 1 d .
C1 C 0.6108(5) 0.7862(4) 0.7918(5) 0.028(2) Uani 1 1 d .
C2 C 0.5501(5) 0.6833(4) 0.7214(4) 0.028(2) Uani 1 1 d .
C3 C 0.4593(6) 0.7265(4) 0.8215(5) 0.0282(19) Uani 1 1 d .
C4 C 0.7228(5) 0.4914(4) 0.9110(5) 0.029(2) Uani 1 1 d .
C5 C 0.6490(5) 0.5551(4) 1.0129(4) 0.0256(19) Uani 1 1 d .
C6 C 0.8033(6) 0.5980(4) 0.9595(4) 0.0252(18) Uani 1 1 d .
C7 C 0.4865(5) 0.5459(4) 0.8721(4) 0.0237(18) Uani 1 1 d .
C8 C 0.4100(5) 0.5577(4) 0.8328(4) 0.0242(18) Uani 1 1 d .
H8A H 0.4081 0.5951 0.8024 0.029 Uiso 1 1 calc R
C9 C 0.3367(5) 0.5144(4) 0.8386(4) 0.030(2) Uani 1 1 d .
H9A H 0.2867 0.5225 0.8117 0.036 Uiso 1 1 calc R
C10 C 0.3380(6) 0.4596(5) 0.8840(5) 0.038(2) Uani 1 1 d .
C11 C 0.4127(5) 0.4478(4) 0.9238(5) 0.035(2) Uani 1 1 d .
H11A H 0.4132 0.4107 0.9546 0.042 Uiso 1 1 calc R
C12 C 0.4858(5) 0.4892(4) 0.9188(4) 0.0265(18) Uani 1 1 d .
H12A H 0.5352 0.4802 0.9461 0.032 Uiso 1 1 calc R
C13 C 0.2618(7) 0.4157(7) 0.8932(6) 0.064(3) Uani 1 1 d .
C14 C 0.7731(5) 0.6327(4) 0.7752(4) 0.0244(19) Uani 1 1 d .
C15 C 0.8403(5) 0.5821(4) 0.7820(4) 0.0250(18) Uani 1 1 d .
H15A H 0.8402 0.5527 0.8202 0.030 Uiso 1 1 calc R
C16 C 0.9057(6) 0.5759(5) 0.7332(4) 0.037(2) Uani 1 1 d .
H16A H 0.9492 0.5421 0.7385 0.045 Uiso 1 1 calc R
C17 C 0.9080(6) 0.6185(5) 0.6767(5) 0.038(2) Uani 1 1 d .
C18 C 0.8447(6) 0.6705(5) 0.6702(5) 0.040(2) Uani 1 1 d .
H18A H 0.8474 0.7007 0.6326 0.048 Uiso 1 1 calc R
C19 C 0.7776(5) 0.6783(4) 0.7187(4) 0.030(2) Uani 1 1 d .
H19A H 0.7359 0.7135 0.7137 0.035 Uiso 1 1 calc R
C20 C 0.9770(7) 0.6104(6) 0.6252(6) 0.054(3) Uani 1 1 d .
C21 C 0.6317(5) 0.7403(4) 0.9772(4) 0.0242(19) Uani 1 1 d .
C22 C 0.6862(6) 0.7317(4) 1.0360(4) 0.0266(18) Uani 1 1 d .
H22A H 0.7234 0.6933 1.0387 0.032 Uiso 1 1 calc R
C23 C 0.6852(6) 0.7787(4) 1.0891(4) 0.031(2) Uani 1 1 d .
H23A H 0.7215 0.7716 1.1274 0.037 Uiso 1 1 calc R
C24 C 0.6305(5) 0.8372(4) 1.0866(5) 0.029(2) Uani 1 1 d .
C25 C 0.5750(6) 0.8468(4) 1.0295(4) 0.0275(19) Uani 1 1 d .
H25A H 0.5369 0.8848 1.0277 0.033 Uiso 1 1 calc R
C26 C 0.5773(5) 0.7992(4) 0.9752(4) 0.0296(19) Uani 1 1 d .
H26A H 0.5417 0.8067 0.9366 0.035 Uiso 1 1 calc R
C27 C 0.6271(6) 0.8847(5) 1.1449(5) 0.035(2) Uani 1 1 d .
C28 C 0.3849(6) 0.9552(4) 0.7429(4) 0.035(2) Uani 1 1 d .
H28A H 0.3296 0.9673 0.7204 0.042 Uiso 1 1 calc R
H28B H 0.4277 0.9910 0.7316 0.042 Uiso 1 1 calc R
C29 C 0.4170(7) 0.8875(5) 0.7137(5) 0.045(2) Uani 1 1 d .
H29A H 0.4231 0.8916 0.6645 0.067 Uiso 1 1 calc R
H29B H 0.3750 0.8515 0.7243 0.067 Uiso 1 1 calc R
H29C H 0.4734 0.8761 0.7337 0.067 Uiso 1 1 calc R
C30 C 0.3013(5) 0.9010(4) 0.8418(4) 0.0248(18) Uani 1 1 d .
H30A H 0.3287 0.8555 0.8383 0.030 Uiso 1 1 calc R
H30B H 0.2861 0.9084 0.8900 0.030 Uiso 1 1 calc R
C31 C 0.2179(6) 0.9002(5) 0.8008(4) 0.039(2) Uani 1 1 d .
H31A H 0.1802 0.8635 0.8171 0.059 Uiso 1 1 calc R
H31B H 0.2316 0.8927 0.7528 0.059 Uiso 1 1 calc R
H31C H 0.1879 0.9439 0.8059 0.059 Uiso 1 1 calc R
C32 C 0.3373(6) 1.0276(4) 0.8398(5) 0.040(2) Uani 1 1 d .
H32A H 0.3749 1.0613 0.8167 0.048 Uiso 1 1 calc R
H32B H 0.2779 1.0330 0.8213 0.048 Uiso 1 1 calc R
C33 C 0.3350(6) 1.0446(5) 0.9140(5) 0.043(2) Uani 1 1 d .
H33A H 0.3125 1.0909 0.9201 0.064 Uiso 1 1 calc R
H33B H 0.3938 1.0417 0.9328 0.064 Uiso 1 1 calc R
H33C H 0.2971 1.0122 0.9376 0.064 Uiso 1 1 calc R
C34 C 0.4541(5) 0.9368(4) 0.8579(4) 0.031(2) Uani 1 1 d .
H34A H 0.4715 0.8904 0.8438 0.037 Uiso 1 1 calc R
H34B H 0.4420 0.9353 0.9072 0.037 Uiso 1 1 calc R
C35 C 0.5320(6) 0.9858(5) 0.8456(5) 0.049(3) Uani 1 1 d .
H35A H 0.5827 0.9697 0.8709 0.074 Uiso 1 1 calc R
H35B H 0.5165 1.0317 0.8610 0.074 Uiso 1 1 calc R
H35C H 0.5457 0.9870 0.7971 0.074 Uiso 1 1 calc R
C36 C 0.3999(6) 0.5876(5) 1.1598(5) 0.044(2) Uani 1 1 d .
H36A H 0.4585 0.6018 1.1748 0.053 Uiso 1 1 calc R
H36B H 0.4054 0.5419 1.1390 0.053 Uiso 1 1 calc R
C37 C 0.3400(7) 0.5822(6) 1.2227(6) 0.072(4) Uani 1 1 d .
H37A H 0.3655 0.5504 1.2555 0.108 Uiso 1 1 calc R
H37B H 0.2828 0.5656 1.2088 0.108 Uiso 1 1 calc R
H37C H 0.3340 0.6271 1.2437 0.108 Uiso 1 1 calc R
C38 C 0.2755(5) 0.6181(4) 1.0797(5) 0.031(2) Uani 1 1 d .
H38A H 0.2346 0.6193 1.1184 0.038 Uiso 1 1 calc R
H38B H 0.2563 0.6529 1.0466 0.038 Uiso 1 1 calc R
C39 C 0.2699(7) 0.5469(5) 1.0456(7) 0.063(3) Uani 1 1 d .
H39A H 0.2098 0.5380 1.0317 0.094 Uiso 1 1 calc R
H39B H 0.2885 0.5119 1.0779 0.094 Uiso 1 1 calc R
H39C H 0.3077 0.5459 1.0057 0.094 Uiso 1 1 calc R
C40 C 0.4350(6) 0.6355(4) 1.0471(5) 0.039(2) Uani 1 1 d .
H40A H 0.4915 0.6521 1.0644 0.047 Uiso 1 1 calc R
H40B H 0.4430 0.5875 1.0330 0.047 Uiso 1 1 calc R
C41 C 0.4103(6) 0.6775(5) 0.9848(4) 0.045(3) Uani 1 1 d .
H41A H 0.4558 0.6731 0.9503 0.067 Uiso 1 1 calc R
H41B H 0.4042 0.7254 0.9977 0.067 Uiso 1 1 calc R
H41C H 0.3552 0.6608 0.9664 0.067 Uiso 1 1 calc R
C42 C 0.3588(6) 0.7113(4) 1.1352(5) 0.036(2) Uani 1 1 d .
H42A H 0.3388 0.7421 1.0986 0.043 Uiso 1 1 calc R
H42B H 0.3138 0.7111 1.1710 0.043 Uiso 1 1 calc R
C43 C 0.4447(7) 0.7402(5) 1.1654(6) 0.057(3) Uani 1 1 d .
H43A H 0.4341 0.7857 1.1840 0.085 Uiso 1 1 calc R
H43B H 0.4888 0.7430 1.1297 0.085 Uiso 1 1 calc R
H43C H 0.4653 0.7100 1.2016 0.085 Uiso 1 1 calc R
C44 C 0.8061(7) 0.2228(4) 0.9648(5) 0.039(2) Uani 1 1 d .
H44A H 0.7786 0.1957 1.0013 0.046 Uiso 1 1 calc R
H44B H 0.8622 0.2009 0.9537 0.046 Uiso 1 1 calc R
C45 C 0.8243(8) 0.2945(5) 0.9922(6) 0.066(3) Uani 1 1 d .
H45A H 0.8614 0.2913 1.0324 0.099 Uiso 1 1 calc R
H45B H 0.7694 0.3165 1.0044 0.099 Uiso 1 1 calc R
H45C H 0.8538 0.3214 0.9573 0.099 Uiso 1 1 calc R
C46 C 0.6565(6) 0.2532(5) 0.9139(5) 0.038(2) Uani 1 1 d .
H46A H 0.6660 0.3019 0.9248 0.046 Uiso 1 1 calc R
H46B H 0.6227 0.2513 0.8712 0.046 Uiso 1 1 calc R
C47 C 0.6017(7) 0.2217(6) 0.9704(5) 0.060(3) Uani 1 1 d .
H47A H 0.5462 0.2459 0.9737 0.090 Uiso 1 1 calc R
H47B H 0.6329 0.2252 1.0135 0.090 Uiso 1 1 calc R
H47C H 0.5908 0.1736 0.9601 0.090 Uiso 1 1 calc R
C48 C 0.7396(7) 0.1431(4) 0.8840(5) 0.040(2) Uani 1 1 d .
H48A H 0.7989 0.1242 0.8794 0.048 Uiso 1 1 calc R
H48B H 0.7113 0.1197 0.9226 0.048 Uiso 1 1 calc R
C49 C 0.6895(7) 0.1271(5) 0.8202(5) 0.047(2) Uani 1 1 d .
H49A H 0.6872 0.0777 0.8138 0.070 Uiso 1 1 calc R
H49B H 0.7183 0.1483 0.7813 0.070 Uiso 1 1 calc R
H49C H 0.6303 0.1450 0.8243 0.070 Uiso 1 1 calc R
C50 C 0.7871(6) 0.2596(5) 0.8414(5) 0.041(2) Uani 1 1 d .
H50A H 0.7920 0.3079 0.8553 0.049 Uiso 1 1 calc R
H50B H 0.7461 0.2578 0.8028 0.049 Uiso 1 1 calc R
C51 C 0.8774(6) 0.2358(5) 0.8159(6) 0.054(3) Uani 1 1 d .
H51A H 0.8960 0.2648 0.7782 0.081 Uiso 1 1 calc R
H51B H 0.8736 0.1885 0.8004 0.081 Uiso 1 1 calc R
H51C H 0.9196 0.2390 0.8529 0.081 Uiso 1 1 calc R
C52 C -0.0294(9) 0.4226(7) 0.8529(8) 0.071(4) Uani 1 1 d .
C53 C -0.0093(10) 0.4582(6) 0.9168(7) 0.096(6) Uani 1 1 d .
H53A H -0.049(5) 0.441(4) 0.954(3) 0.144 Uiso 1 1 calc R
H53B H -0.019(6) 0.509(4) 0.9107(17) 0.144 Uiso 1 1 calc R
H53C H 0.053(5) 0.449(4) 0.930(3) 0.144 Uiso 1 1 calc R

loop_
_atom_site_aniso_label
_atom_site_aniso_U_11
_atom_site_aniso_U_22
_atom_site_aniso_U_33
_atom_site_aniso_U_23
_atom_site_aniso_U_13
_atom_site_aniso_U_12
Mo1 0.0187(3) 0.0216(3) 0.0218(3) 0.0015(3) -0.0019(3) 0.0028(3)
Mo2 0.0182(3) 0.0206(3) 0.0207(3) -0.0001(3) -0.0023(3) 0.0028(3)
O1 0.039(4) 0.028(3) 0.056(4) 0.010(3) -0.001(3) -0.010(3)
O2 0.044(4) 0.053(4) 0.031(4) -0.003(3) -0.012(3) 0.009(3)
O3 0.029(3) 0.035(3) 0.060(4) 0.012(4) 0.001(4) 0.004(3)
O4 0.054(4) 0.025(3) 0.040(4) -0.003(3) -0.007(3) 0.013(3)
O5 0.030(3) 0.060(4) 0.024(3) 0.006(3) 0.002(3) -0.008(3)
O6 0.020(3) 0.058(4) 0.040(4) 0.000(3) -0.006(3) -0.005(3)
O7 0.020(3) 0.023(3) 0.026(3) -0.001(3) -0.005(2) -0.002(3)
O8 0.023(3) 0.030(3) 0.018(3) 0.002(3) 0.005(3) 0.001(2)
O9 0.019(3) 0.021(3) 0.024(3) -0.003(3) 0.001(2) 0.002(2)
N1 0.057(7) 0.161(12) 0.127(10) 0.103(9) -0.032(7) -0.056(8)
N2 0.053(6) 0.103(8) 0.055(6) -0.035(6) 0.029(5) -0.037(6)
N3 0.043(5) 0.055(5) 0.048(5) -0.030(5) -0.004(4) 0.003(4)
N4 0.029(4) 0.022(3) 0.024(4) 0.004(3) -0.010(3) -0.003(3)
N5 0.025(4) 0.029(4) 0.029(4) -0.001(3) 0.001(3) 0.009(3)
N6 0.028(4) 0.026(4) 0.032(4) 0.005(3) -0.008(3) 0.001(3)
N7 0.103(10) 0.099(10) 0.092(10) -0.008(8) 0.010(8) 0.006(8)
C1 0.018(4) 0.035(5) 0.031(5) 0.002(4) -0.004(4) -0.002(4)
C2 0.027(5) 0.029(5) 0.028(5) -0.001(4) -0.008(4) 0.001(4)
C3 0.037(5) 0.016(4) 0.031(5) 0.000(4) 0.001(5) -0.002(4)
C4 0.024(4) 0.031(5) 0.030(5) -0.011(4) 0.000(4) 0.002(4)
C5 0.017(4) 0.029(4) 0.031(5) -0.009(4) 0.001(4) -0.007(4)
C6 0.027(5) 0.030(5) 0.018(4) -0.003(4) 0.004(4) -0.004(4)
C7 0.018(4) 0.026(4) 0.027(4) -0.003(4) -0.001(4) 0.002(4)
C8 0.027(4) 0.027(4) 0.019(4) 0.007(3) -0.002(4) 0.002(4)
C9 0.019(4) 0.045(5) 0.028(5) 0.005(4) -0.013(4) -0.003(4)
C10 0.033(5) 0.050(6) 0.031(5) 0.009(5) 0.002(4) -0.009(5)
C11 0.027(5) 0.038(5) 0.039(5) 0.012(5) 0.003(5) -0.012(4)
C12 0.024(4) 0.028(4) 0.027(4) 0.004(4) -0.011(4) 0.002(4)
C13 0.043(6) 0.090(9) 0.059(7) 0.052(7) -0.020(6) -0.013(7)
C14 0.019(4) 0.032(5) 0.023(4) -0.004(4) -0.003(4) -0.009(4)
C15 0.024(4) 0.027(4) 0.024(4) 0.001(4) 0.001(3) 0.005(4)
C16 0.026(5) 0.048(6) 0.038(5) -0.009(5) 0.009(4) 0.001(4)
C17 0.027(5) 0.050(5) 0.037(5) -0.013(5) 0.013(5) -0.007(4)
C18 0.037(5) 0.056(6) 0.028(5) 0.004(5) 0.002(4) -0.014(5)
C19 0.027(4) 0.034(5) 0.027(4) 0.011(4) -0.002(4) 0.001(4)
C20 0.036(6) 0.071(8) 0.057(7) -0.028(6) 0.014(6) -0.028(5)
C21 0.015(4) 0.028(5) 0.029(5) 0.001(4) 0.000(4) -0.002(4)
C22 0.019(4) 0.028(4) 0.033(5) -0.007(4) -0.002(4) -0.001(4)
C23 0.026(4) 0.034(4) 0.032(5) 0.001(4) -0.014(4) -0.002(4)
C24 0.024(4) 0.031(4) 0.033(5) -0.008(4) 0.003(4) -0.007(4)
C25 0.021(4) 0.026(4) 0.036(5) -0.006(4) -0.004(4) 0.004(4)
C26 0.021(4) 0.036(5) 0.031(4) 0.002(4) 0.003(4) 0.012(4)
C27 0.026(5) 0.040(5) 0.037(5) -0.011(5) 0.000(4) 0.003(4)
C28 0.051(6) 0.035(5) 0.020(4) 0.008(4) -0.008(4) -0.015(5)
C29 0.049(6) 0.059(6) 0.028(5) 0.008(5) 0.002(5) -0.004(6)
C30 0.028(4) 0.014(4) 0.032(4) -0.001(3) 0.001(4) 0.000(3)
C31 0.037(5) 0.049(6) 0.032(5) -0.013(5) 0.002(4) -0.012(5)
C32 0.049(6) 0.018(4) 0.053(6) 0.012(4) -0.012(5) -0.005(4)
C33 0.040(6) 0.032(5) 0.056(7) -0.013(5) -0.006(5) 0.002(4)
C34 0.027(5) 0.036(5) 0.030(5) 0.002(4) -0.002(4) 0.000(4)
C35 0.029(5) 0.068(7) 0.050(6) 0.008(6) -0.009(5) -0.023(5)
C36 0.048(6) 0.036(5) 0.050(6) 0.012(5) -0.001(5) 0.009(5)
C37 0.063(8) 0.091(9) 0.061(7) 0.052(8) -0.002(6) 0.013(7)
C38 0.015(4) 0.032(4) 0.047(5) 0.005(5) 0.007(4) -0.004(4)
C39 0.041(6) 0.056(7) 0.091(9) -0.020(7) -0.002(7) -0.014(6)
C40 0.037(5) 0.033(5) 0.046(6) -0.005(4) 0.018(5) 0.004(4)
C41 0.039(5) 0.066(7) 0.029(5) 0.002(5) 0.011(5) -0.006(5)
C42 0.039(5) 0.030(5) 0.038(5) -0.003(4) 0.013(4) 0.008(4)
C43 0.056(7) 0.039(6) 0.076(9) -0.016(6) -0.002(6) -0.011(5)
C44 0.053(6) 0.031(5) 0.032(5) -0.011(4) -0.016(5) 0.017(5)
C45 0.088(9) 0.051(7) 0.058(7) -0.012(6) -0.023(7) -0.007(7)
C46 0.035(5) 0.037(5) 0.044(6) 0.002(5) -0.012(5) 0.005(4)
C47 0.060(8) 0.077(8) 0.043(6) -0.005(6) 0.006(6) 0.020(6)
C48 0.043(6) 0.027(5) 0.050(6) -0.003(5) -0.005(5) 0.005(5)
C49 0.048(6) 0.042(5) 0.051(6) -0.010(5) 0.000(6) -0.001(5)
C50 0.042(6) 0.036(5) 0.045(6) 0.010(5) 0.001(5) -0.003(4)
C51 0.050(6) 0.061(7) 0.050(7) 0.031(6) 0.009(6) -0.003(5)
C52 0.062(8) 0.060(8) 0.091(10) 0.017(8) 0.033(8) 0.021(7)
C53 0.124(13) 0.059(8) 0.104(12) -0.040(9) 0.062(11) -0.006(8)

loop_
_atom_type_symbol
_atom_type_description
_atom_type_scat_dispersion_real
_atom_type_scat_dispersion_imag
_atom_type_scat_source
C C 0.0033 0.0016 'International Tables Vol C Tables 4.2.6.8 and 6.1.1.4'
H H 0.0000 0.0000 'International Tables Vol C Tables 4.2.6.8 and 6.1.1.4'
N N 0.0061 0.0033 'International Tables Vol C Tables 4.2.6.8 and 6.1.1.4'
O O 0.0106 0.0060 'International Tables Vol C Tables 4.2.6.8 and 6.1.1.4'
Mo Mo -1.6832 0.6857 'International Tables Vol C Tables 4.2.6.8 and 6.1.1.4'

loop_
_geom_angle_atom_site_label_1
_geom_angle_atom_site_label_2
_geom_angle_atom_site_label_3
_geom_angle
C3 Mo1 C2 82.0(4)
C3 Mo1 C1 86.1(3)
C2 Mo1 C1 83.6(4)
C3 Mo1 O8 170.7(3)
C2 Mo1 O8 99.5(3)
C1 Mo1 O8 103.2(3)
C3 Mo1 O9 107.4(3)
C2 Mo1 O9 170.5(3)
C1 Mo1 O9 98.2(3)
O8 Mo1 O9 70.92(18)
C3 Mo1 O7 99.1(3)
C2 Mo1 O7 106.6(3)
C1 Mo1 O7 169.0(3)
O8 Mo1 O7 71.66(18)
O9 Mo1 O7 71.03(18)
C6 Mo2 C4 84.0(3)
C6 Mo2 C5 88.4(3)
C4 Mo2 C5 84.2(4)
C6 Mo2 O8 98.1(3)
C4 Mo2 O8 105.5(3)
C5 Mo2 O8 168.8(3)
C6 Mo2 O9 102.6(3)
C4 Mo2 O9 173.0(3)
C5 Mo2 O9 98.3(3)
O8 Mo2 O9 71.43(18)
C6 Mo2 O7 169.8(3)
C4 Mo2 O7 101.6(3)
C5 Mo2 O7 100.6(3)
O8 Mo2 O7 72.24(18)
O9 Mo2 O7 71.55(18)
C7 O7 Mo2 130.7(5)
C7 O7 Mo1 133.3(5)
Mo2 O7 Mo1 94.71(19)
C14 O8 Mo2 132.6(5)
C14 O8 Mo1 131.7(5)
Mo2 O8 Mo1 95.66(19)
C21 O9 Mo2 130.6(5)
C21 O9 Mo1 134.2(5)
Mo2 O9 Mo1 95.18(19)
C34 N4 C32 112.5(7)
C34 N4 C28 110.3(7)
C32 N4 C28 106.8(6)
C34 N4 C30 106.4(6)
C32 N4 C30 110.1(6)
C28 N4 C30 110.9(6)
C36 N5 C40 106.6(6)
C36 N5 C38 111.5(7)
C40 N5 C38 110.8(6)
C36 N5 C42 111.4(7)
C40 N5 C42 111.1(6)
C38 N5 C42 105.6(6)
C48 N6 C50 111.2(7)
C48 N6 C44 105.1(6)
C50 N6 C44 111.0(7)
C48 N6 C46 112.6(7)
C50 N6 C46 105.3(6)
C44 N6 C46 111.8(7)
O1 C1 Mo1 178.7(8)
O2 C2 Mo1 174.7(8)
O3 C3 Mo1 172.8(9)
O4 C4 Mo2 176.9(8)
O5 C5 Mo2 177.4(8)
O6 C6 Mo2 177.0(7)
O7 C7 C8 121.1(7)
O7 C7 C12 121.3(7)
C8 C7 C12 117.6(7)
C9 C8 C7 121.0(7)
C9 C8 H8A 119.5
C7 C8 H8A 119.5
C10 C9 C8 120.1(7)
C10 C9 H9A 119.9
C8 C9 H9A 119.9
C9 C10 C11 119.5(8)
C9 C10 C13 121.3(8)
C11 C10 C13 119.1(8)
C12 C11 C10 121.6(8)
C12 C11 H11A 119.2
C10 C11 H11A 119.2
C11 C12 C7 120.1(8)
C11 C12 H12A 119.9
C7 C12 H12A 119.9
N1 C13 C10 178.3(16)
O8 C14 C19 121.4(7)
O8 C14 C15 120.7(7)
C19 C14 C15 118.0(8)
C16 C15 C14 120.8(8)
C16 C15 H15A 119.6
C14 C15 H15A 119.6
C17 C16 C15 121.1(8)
C17 C16 H16A 119.4
C15 C16 H16A 119.4
C16 C17 C18 119.2(8)
C16 C17 C20 120.2(9)
C18 C17 C20 120.6(9)
C19 C18 C17 121.2(9)
C19 C18 H18A 119.4
C17 C18 H18A 119.4
C18 C19 C14 119.6(8)
C18 C19 H19A 120.2
C14 C19 H19A 120.2
N2 C20 C17 178.7(14)
O9 C21 C26 121.6(7)
O9 C21 C22 121.1(7)
C26 C21 C22 117.3(7)
C23 C22 C21 121.4(8)
C23 C22 H22A 119.3
C21 C22 H22A 119.3
C22 C23 C24 120.8(8)
C22 C23 H23A 119.6
C24 C23 H23A 119.6
C25 C24 C23 119.3(7)
C25 C24 C27 120.6(7)
C23 C24 C27 120.0(8)
C26 C25 C24 119.5(7)
C26 C25 H25A 120.2
C24 C25 H25A 120.2
C25 C26 C21 121.7(8)
C25 C26 H26A 119.1
C21 C26 H26A 119.1
N3 C27 C24 177.6(10)
C29 C28 N4 115.1(7)
C29 C28 H28A 108.5
N4 C28 H28A 108.5
C29 C28 H28B 108.5
N4 C28 H28B 108.5
H28A C28 H28B 107.5
C28 C29 H29A 109.5
C28 C29 H29B 109.5
H29A C29 H29B 109.5
C28 C29 H29C 109.5
H29A C29 H29C 109.5
H29B C29 H29C 109.5
C31 C30 N4 116.2(7)
C31 C30 H30A 108.2
N4 C30 H30A 108.2
C31 C30 H30B 108.2
N4 C30 H30B 108.2
H30A C30 H30B 107.4
C30 C31 H31A 109.5
C30 C31 H31B 109.5
H31A C31 H31B 109.5
C30 C31 H31C 109.5
H31A C31 H31C 109.5
H31B C31 H31C 109.5
C33 C32 N4 116.4(7)
C33 C32 H32A 108.2
N4 C32 H32A 108.2
C33 C32 H32B 108.2
N4 C32 H32B 108.2
H32A C32 H32B 107.3
C32 C33 H33A 109.5
C32 C33 H33B 109.5
H33A C33 H33B 109.5
C32 C33 H33C 109.5
H33A C33 H33C 109.5
H33B C33 H33C 109.5
N4 C34 C35 115.3(7)
N4 C34 H34A 108.4
C35 C34 H34A 108.4
N4 C34 H34B 108.4
C35 C34 H34B 108.4
H34A C34 H34B 107.5
C34 C35 H35A 109.5
C34 C35 H35B 109.5
H35A C35 H35B 109.5
C34 C35 H35C 109.5
H35A C35 H35C 109.5
H35B C35 H35C 109.5
N5 C36 C37 114.1(7)
N5 C36 H36A 108.7
C37 C36 H36A 108.7
N5 C36 H36B 108.7
C37 C36 H36B 108.7
H36A C36 H36B 107.6
C36 C37 H37A 109.5
C36 C37 H37B 109.5
H37A C37 H37B 109.5
C36 C37 H37C 109.5
H37A C37 H37C 109.5
H37B C37 H37C 109.5
C39 C38 N5 114.5(7)
C39 C38 H38A 108.6
N5 C38 H38A 108.6
C39 C38 H38B 108.6
N5 C38 H38B 108.6
H38A C38 H38B 107.6
C38 C39 H39A 109.5
C38 C39 H39B 109.5
H39A C39 H39B 109.5
C38 C39 H39C 109.5
H39A C39 H39C 109.5
H39B C39 H39C 109.5
C41 C40 N5 114.7(7)
C41 C40 H40A 108.6
N5 C40 H40A 108.6
C41 C40 H40B 108.6
N5 C40 H40B 108.6
H40A C40 H40B 107.6
C40 C41 H41A 109.5
C40 C41 H41B 109.5
H41A C41 H41B 109.5
C40 C41 H41C 109.5
H41A C41 H41C 109.5
H41B C41 H41C 109.5
C43 C42 N5 113.8(7)
C43 C42 H42A 108.8
N5 C42 H42A 108.8
C43 C42 H42B 108.8
N5 C42 H42B 108.8
H42A C42 H42B 107.7
C42 C43 H43A 109.5
C42 C43 H43B 109.5
H43A C43 H43B 109.5
C42 C43 H43C 109.5
H43A C43 H43C 109.5
H43B C43 H43C 109.5
C45 C44 N6 115.6(7)
C45 C44 H44A 108.4
N6 C44 H44A 108.4
C45 C44 H44B 108.4
N6 C44 H44B 108.4
H44A C44 H44B 107.4
C44 C45 H45A 109.5
C44 C45 H45B 109.5
H45A C45 H45B 109.5
C44 C45 H45C 109.5
H45A C45 H45C 109.5
H45B C45 H45C 109.5
C47 C46 N6 116.0(7)
C47 C46 H46A 108.3
N6 C46 H46A 108.3
C47 C46 H46B 108.3
N6 C46 H46B 108.3
H46A C46 H46B 107.4
C46 C47 H47A 109.5
C46 C47 H47B 109.5
H47A C47 H47B 109.5
C46 C47 H47C 109.5
H47A C47 H47C 109.5
H47B C47 H47C 109.5
C49 C48 N6 114.9(8)
C49 C48 H48A 108.5
N6 C48 H48A 108.5
C49 C48 H48B 108.5
N6 C48 H48B 108.5
H48A C48 H48B 107.5
C48 C49 H49A 109.5
C48 C49 H49B 109.5
H49A C49 H49B 109.5
C48 C49 H49C 109.5
H49A C49 H49C 109.5
H49B C49 H49C 109.5
N6 C50 C51 116.8(7)
N6 C50 H50A 108.1
C51 C50 H50A 108.1
N6 C50 H50B 108.1
C51 C50 H50B 108.1
H50A C50 H50B 107.3
C50 C51 H51A 109.5
C50 C51 H51B 109.5
H51A C51 H51B 109.5
C50 C51 H51C 109.5
H51A C51 H51C 109.5
H51B C51 H51C 109.5
N7 C52 C53 173.9(16)
C52 C53 H53A 109.5
C52 C53 H53B 109.5
H53A C53 H53B 109.5
C52 C53 H53C 109.5
H53A C53 H53C 109.5
H53B C53 H53C 109.5

loop_
_geom_bond_atom_site_label_1
_geom_bond_atom_site_label_2
_geom_bond_distance
Mo1 C3 1.905(9)
Mo1 C2 1.923(8)
Mo1 C1 1.937(9)
Mo1 O8 2.245(5)
Mo1 O9 2.252(5)
Mo1 O7 2.262(5)
Mo2 C6 1.913(8)
Mo2 C4 1.914(8)
Mo2 C5 1.924(9)
Mo2 O8 2.230(5)
Mo2 O9 2.239(5)
Mo2 O7 2.246(5)
O1 C1 1.152(9)
O2 C2 1.165(9)
O3 C3 1.194(9)
O4 C4 1.176(9)
O5 C5 1.174(10)
O6 C6 1.178(9)
O7 C7 1.319(9)
O8 C14 1.314(9)
O9 C21 1.321(9)
N1 C13 1.146(13)
N2 C20 1.139(12)
N3 C27 1.127(10)
N4 C34 1.499(10)
N4 C32 1.515(10)
N4 C28 1.525(10)
N4 C30 1.529(9)
N5 C36 1.501(10)
N5 C40 1.523(10)
N5 C38 1.528(10)
N5 C42 1.533(10)
N6 C48 1.508(10)
N6 C50 1.513(11)
N6 C44 1.524(11)
N6 C46 1.532(10)
N7 C52 1.176(16)
C7 C8 1.400(10)
C7 C12 1.416(11)
C8 C9 1.389(11)
C8 H8A 0.9300
C9 C10 1.371(12)
C9 H9A 0.9300
C10 C11 1.383(12)
C10 C13 1.438(13)
C11 C12 1.363(11)
C11 H11A 0.9300
C12 H12A 0.9300
C14 C19 1.402(11)
C14 C15 1.412(11)
C15 C16 1.371(11)
C15 H15A 0.9300
C16 C17 1.365(13)
C16 H16A 0.9300
C17 C18 1.389(12)
C17 C20 1.449(13)
C18 C19 1.388(12)
C18 H18A 0.9300
C19 H19A 0.9300
C21 C26 1.400(11)
C21 C22 1.412(11)
C22 C23 1.368(11)
C22 H22A 0.9300
C23 C24 1.398(11)
C23 H23A 0.9300
C24 C25 1.397(11)
C24 C27 1.453(12)
C25 C26 1.394(11)
C25 H25A 0.9300
C26 H26A 0.9300
C28 C29 1.500(12)
C28 H28A 0.9700
C28 H28B 0.9700
C29 H29A 0.9600
C29 H29B 0.9600
C29 H29C 0.9600
C30 C31 1.489(11)
C30 H30A 0.9700
C30 H30B 0.9700
C31 H31A 0.9600
C31 H31B 0.9600
C31 H31C 0.9600
C32 C33 1.472(13)
C32 H32A 0.9700
C32 H32B 0.9700
C33 H33A 0.9600
C33 H33B 0.9600
C33 H33C 0.9600
C34 C35 1.526(11)
C34 H34A 0.9700
C34 H34B 0.9700
C35 H35A 0.9600
C35 H35B 0.9600
C35 H35C 0.9600
C36 C37 1.520(13)
C36 H36A 0.9700
C36 H36B 0.9700
C37 H37A 0.9600
C37 H37B 0.9600
C37 H37C 0.9600
C38 C39 1.523(12)
C38 H38A 0.9700
C38 H38B 0.9700
C39 H39A 0.9600
C39 H39B 0.9600
C39 H39C 0.9600
C40 C41 1.498(12)
C40 H40A 0.9700
C40 H40B 0.9700
C41 H41A 0.9600
C41 H41B 0.9600
C41 H41C 0.9600
C42 C43 1.527(13)
C42 H42A 0.9700
C42 H42B 0.9700
C43 H43A 0.9600
C43 H43B 0.9600
C43 H43C 0.9600
C44 C45 1.504(12)
C44 H44A 0.9700
C44 H44B 0.9700
C45 H45A 0.9600
C45 H45B 0.9600
C45 H45C 0.9600
C46 C47 1.499(13)
C46 H46A 0.9700
C46 H46B 0.9700
C47 H47A 0.9600
C47 H47B 0.9600
C47 H47C 0.9600
C48 C49 1.479(13)
C48 H48A 0.9700
C48 H48B 0.9700
C49 H49A 0.9600
C49 H49B 0.9600
C49 H49C 0.9600
C50 C51 1.520(13)
C50 H50A 0.9700
C50 H50B 0.9700
C51 H51A 0.9600
C51 H51B 0.9600
C51 H51C 0.9600
C52 C53 1.444(19)
C53 H53A 0.9890
C53 H53B 0.9890
C53 H53C 0.9890
